data_4106955
loop_
_publ_author_name
'Michael J. Bojdys'
'Michael E. Briggs'
'James T. A. Jones'
'Dave J. Adams'
'Samantha Y. Chong'
'Marc Schmidtmann'
'Andrew I. Cooper'

_publ_section_title
;
 Supramolecular Engineering of Intrinsic and Extrinsic Porosity in
 Covalent Organic Cages
;
_journal_name_full 'Journal of the American Chemical Society'
_journal_page_first 16566
_journal_page_last 16571
_journal_paper_doi 10.1021/ja2056374
_journal_volume 133
_journal_year 2011
_chemical_absolute_configuration syn
_chemical_formula_sum 'C120 H84 Cl0 F12 N13'
_chemical_formula_weight 1936.00
_chemical_name_systematic
; 
 ? 
;
_space_group_IT_number 155
_symmetry_cell_setting trigonal
_symmetry_space_group_name_Hall 'R 3 2"'
_symmetry_space_group_name_H-M 'R 3 2 :H'
_atom_sites_solution_hydrogens difmap
_atom_sites_solution_primary direct
_atom_sites_solution_secondary difmap
_audit_creation_method SHELXL-97
_cell_angle_alpha 90.00
_cell_angle_beta 90.00
_cell_angle_gamma 120.00
_cell_formula_units_Z 6
_cell_length_a 30.128(5)
_cell_length_b 30.128(5)
_cell_length_c 20.746(4)
_cell_measurement_reflns_used 1718
_cell_measurement_temperature 100(2)
_cell_measurement_theta_max 18.68
_cell_measurement_theta_min 2.29
_cell_volume 16308(5)
_computing_cell_refinement 'Bruker AXS SAINT V7.68A'
_computing_data_collection
;
CrystalClear-SM Expert 2.0 r6 (Rigaku, 2010)
;
_computing_data_reduction 'Bruker AXS SAINT V7.68A'
_computing_structure_refinement 'SHELXL (Sheldrick, 2008)'
_computing_structure_solution 'SHELXD (Sheldrick, 2008)'
_diffrn_ambient_temperature 100(2)
_diffrn_detector CCD
_diffrn_detector_area_resol_mean 28.5714
_diffrn_measured_fraction_theta_full 0.998
_diffrn_measured_fraction_theta_max 0.998
_diffrn_measurement_device
;
AFC12 (Right): Kappa 3 circle
;
_diffrn_measurement_device_type
;
Rigaku Saturn724+ (2x2 bin mode)
;
_diffrn_measurement_method 'profile data from \w-scans'
_diffrn_radiation_monochromator Confocal
_diffrn_radiation_type 'Mo K\a'
_diffrn_radiation_wavelength 0.71073
_diffrn_reflns_av_R_equivalents 0.1364
_diffrn_reflns_av_sigmaI/netI 0.0920
_diffrn_reflns_limit_h_max 27
_diffrn_reflns_limit_h_min -27
_diffrn_reflns_limit_k_max 22
_diffrn_reflns_limit_k_min -27
_diffrn_reflns_limit_l_max 18
_diffrn_reflns_limit_l_min -18
_diffrn_reflns_number 16235
_diffrn_reflns_theta_full 18.85
_diffrn_reflns_theta_max 18.85
_diffrn_reflns_theta_min 2.11
_diffrn_source 'Rotating Anode'
_diffrn_source_current 24.0
_diffrn_source_power 1.2
_diffrn_source_voltage 50.0
_exptl_absorpt_coefficient_mu 0.085
_exptl_absorpt_correction_T_max 1.0000
_exptl_absorpt_correction_T_min 0.6005
_exptl_absorpt_correction_type multi-scan
_exptl_absorpt_process_details 'SADABS 2008/1 (Sheldrick, 2008)'
_exptl_crystal_colour colorless
_exptl_crystal_density_diffrn 1.183
_exptl_crystal_description plate
_exptl_crystal_F_000 6018
_exptl_crystal_size_max 0.12
_exptl_crystal_size_mid 0.10
_exptl_crystal_size_min 0.03
_refine_diff_density_max 0.159
_refine_diff_density_min -0.136
_refine_diff_density_rms 0.030
_refine_ls_abs_structure_details 'Flack H D (1983), Acta Cryst. A39, 876-881'
_refine_ls_abs_structure_Flack 1(2)
_refine_ls_extinction_method none
_refine_ls_goodness_of_fit_ref 1.027
_refine_ls_hydrogen_treatment constr
_refine_ls_matrix_type full
_refine_ls_number_parameters 437
_refine_ls_number_reflns 2863
_refine_ls_number_restraints 122
_refine_ls_restrained_S_all 1.013
_refine_ls_R_factor_all 0.1161
_refine_ls_R_factor_gt 0.0535
_refine_ls_shift/su_max 0.000
_refine_ls_shift/su_mean 0.000
_refine_ls_structure_factor_coef Fsqd
_refine_ls_weighting_details 'calc w=1/[\s^2^(Fo^2^)+(0.0500P)^2^+6.0000P] where P=(Fo^2^+2Fc^2^)/3'
_refine_ls_weighting_scheme calc
_refine_ls_wR_factor_gt 0.1076
_refine_ls_wR_factor_ref 0.1347
_reflns_number_gt 1755
_reflns_number_total 2863
_reflns_threshold_expression >2sigma(I)
_cod_data_source_file ja2056374_si_006.cif
_cod_data_source_block marf_des
_cod_original_sg_symbol_H-M 'R 32'
_cod_database_code 4106955

loop_
_symmetry_equiv_pos_as_xyz
'x, y, z'
'-y, x-y, z'
'-x+y, -x, z'
'y, x, -z'
'x-y, -y, -z'
'-x, -x+y, -z'
'x+2/3, y+1/3, z+1/3'
'-y+2/3, x-y+1/3, z+1/3'
'-x+y+2/3, -x+1/3, z+1/3'
'y+2/3, x+1/3, -z+1/3'
'x-y+2/3, -y+1/3, -z+1/3'
'-x+2/3, -x+y+1/3, -z+1/3'
'x+1/3, y+2/3, z+2/3'
'-y+1/3, x-y+2/3, z+2/3'
'-x+y+1/3, -x+2/3, z+2/3'
'y+1/3, x+2/3, -z+2/3'
'x-y+1/3, -y+2/3, -z+2/3'
'-x+1/3, -x+y+2/3, -z+2/3'

loop_
_atom_site_label
_atom_site_type_symbol
_atom_site_fract_x
_atom_site_fract_y
_atom_site_fract_z
_atom_site_U_iso_or_equiv
_atom_site_adp_type
_atom_site_occupancy
_atom_site_symmetry_multiplicity
_atom_site_calc_flag
_atom_site_refinement_flags
N1 N 0.5263(3) 0.2637(3) 0.7808(3) 0.0685(18) Uani 1 1 d U
N2 N 0.4570(3) 0.2432(3) 0.6818(3) 0.082(2) Uani 1 1 d U
N3 N 0.5184(3) 0.1558(3) 0.4381(3) 0.094(2) Uani 1 1 d U
N4 N 0.6183(3) 0.1644(3) 0.4335(3) 0.085(2) Uani 1 1 d U
F1 F 0.4292(2) 0.2020(3) 1.0541(2) 0.150(3) Uani 1 1 d U
F2 F 0.2520(2) 0.2184(3) 0.7981(3) 0.150(2) Uani 1 1 d U
F3 F 0.3509(3) -0.0530(3) 0.3230(4) 0.183(3) Uani 1 1 d U
F4 F 0.6144(3) -0.0165(3) 0.2909(5) 0.224(4) Uani 1 1 d U
C1 C 0.6529(4) 0.3706(4) 0.7512(3) 0.063(2) Uani 1 1 d U
H1 H 0.6435 0.3964 0.7522 0.076 Uiso 1 1 calc R
C2 C 0.6157(3) 0.3198(5) 0.7506(3) 0.060(2) Uani 1 1 d U
C3 C 0.5621(3) 0.3074(3) 0.7611(3) 0.071(2) Uani 1 1 d U
H3A H 0.5538 0.3334 0.7528 0.086 Uiso 1 1 calc R
C4 C 0.4768(3) 0.2589(3) 0.7942(3) 0.073(2) Uani 1 1 d U
H4A H 0.4796 0.2932 0.7887 0.087 Uiso 1 1 calc R
C5 C 0.4370(3) 0.2208(4) 0.7451(3) 0.076(2) Uani 1 1 d U
H5A H 0.4336 0.1862 0.7489 0.091 Uiso 1 1 calc R
C6 C 0.4712(3) 0.2200(4) 0.6451(4) 0.087(3) Uani 1 1 d U
H6A H 0.4667 0.1878 0.6583 0.105 Uiso 1 1 calc R
C7 C 0.4954(4) 0.2414(4) 0.5802(4) 0.085(3) Uani 1 1 d U
C8 C 0.5078(3) 0.2919(4) 0.5669(4) 0.088(3) Uani 1 1 d U
H8A H 0.5023 0.3117 0.5982 0.105 Uiso 1 1 calc R
C9 C 0.5286(3) 0.3126(4) 0.5059(4) 0.079(3) Uani 1 1 d U
C10 C 0.5383(3) 0.2827(4) 0.4642(4) 0.080(3) Uani 1 1 d U
H10A H 0.5532 0.2970 0.4236 0.096 Uiso 1 1 calc R
C11 C 0.5283(4) 0.2345(4) 0.4770(4) 0.083(3) Uani 1 1 d U
C12 C 0.5061(3) 0.2133(4) 0.5373(4) 0.089(3) Uani 1 1 d U
H12A H 0.4986 0.1796 0.5483 0.107 Uiso 1 1 calc R
C13 C 0.5367(4) 0.2026(4) 0.4318(4) 0.082(3) Uani 1 1 d U
H13A H 0.5575 0.2187 0.3951 0.099 Uiso 1 1 calc R
C14 C 0.5299(4) 0.1269(4) 0.3913(4) 0.085(2) Uani 1 1 d U
H14A H 0.5453 0.1485 0.3520 0.102 Uiso 1 1 calc R
C15 C 0.5706(4) 0.1163(4) 0.4232(4) 0.089(2) Uani 1 1 d U
H15A H 0.5571 0.1001 0.4662 0.106 Uiso 1 1 calc R
C16 C 0.6366(4) 0.1721(3) 0.4904(4) 0.085(3) Uani 1 1 d U
H16 H 0.6170 0.1490 0.5237 0.102 Uiso 1 1 calc R
C17 C 0.4610(3) 0.2410(4) 0.8632(4) 0.075(2) Uani 1 1 d U
C18 C 0.4706(3) 0.2046(4) 0.8898(4) 0.089(3) Uani 1 1 d U
H18A H 0.4849 0.1887 0.8641 0.106 Uiso 1 1 calc R
C19 C 0.4592(4) 0.1911(4) 0.9554(5) 0.109(4) Uani 1 1 d U
H19A H 0.4657 0.1661 0.9743 0.131 Uiso 1 1 calc R
C20 C 0.4396(4) 0.2134(5) 0.9897(4) 0.104(4) Uani 1 1 d U
C21 C 0.4288(4) 0.2492(5) 0.9658(5) 0.114(4) Uani 1 1 d U
H21A H 0.4132 0.2635 0.9918 0.137 Uiso 1 1 calc R
C22 C 0.4414(3) 0.2637(4) 0.9026(4) 0.092(3) Uani 1 1 d U
H22A H 0.4364 0.2902 0.8857 0.111 Uiso 1 1 calc R
C23 C 0.3861(4) 0.2180(4) 0.7558(4) 0.078(3) Uani 1 1 d U
C24 C 0.3458(3) 0.1767(4) 0.7865(4) 0.098(3) Uani 1 1 d U
H24A H 0.3493 0.1482 0.7984 0.117 Uiso 1 1 calc R
C25 C 0.3000(4) 0.1759(5) 0.8004(5) 0.114(4) Uani 1 1 d U
H25A H 0.2723 0.1469 0.8203 0.137 Uiso 1 1 calc R
C26 C 0.2963(4) 0.2169(5) 0.7851(6) 0.113(4) Uani 1 1 d U
C27 C 0.3333(4) 0.2585(4) 0.7538(4) 0.103(3) Uani 1 1 d U
H27A H 0.3289 0.2865 0.7423 0.124 Uiso 1 1 calc R
C28 C 0.3789(4) 0.2580(4) 0.7391(4) 0.094(3) Uani 1 1 d U
H28A H 0.4055 0.2865 0.7170 0.112 Uiso 1 1 calc R
C29 C 0.4813(4) 0.0778(4) 0.3719(5) 0.093(3) Uani 1 1 d U
C30 C 0.4708(4) 0.0649(4) 0.3096(5) 0.101(3) Uani 1 1 d U
H30A H 0.4939 0.0865 0.2774 0.121 Uiso 1 1 calc R
C31 C 0.4261(5) 0.0199(5) 0.2913(7) 0.139(5) Uani 1 1 d U
H31A H 0.4189 0.0103 0.2473 0.167 Uiso 1 1 calc R
C32 C 0.3946(6) -0.0083(6) 0.3370(9) 0.139(5) Uani 1 1 d U
C33 C 0.4039(5) 0.0016(5) 0.4023(7) 0.148(5) Uani 1 1 d U
H33A H 0.3814 -0.0210 0.4343 0.178 Uiso 1 1 calc R
C34 C 0.4486(5) 0.0469(4) 0.4177(6) 0.115(3) Uani 1 1 d U
H34A H 0.4562 0.0563 0.4617 0.138 Uiso 1 1 calc R
C35 C 0.5810(4) 0.0815(4) 0.3853(5) 0.097(3) Uani 1 1 d U
C36 C 0.6000(4) 0.0930(4) 0.3241(5) 0.100(3) Uani 1 1 d U
H36A H 0.6055 0.1239 0.3048 0.121 Uiso 1 1 calc R
C37 C 0.6114(4) 0.0605(5) 0.2894(6) 0.133(4) Uani 1 1 d U
H37A H 0.6237 0.0681 0.2463 0.159 Uiso 1 1 calc R
C38 C 0.6040(5) 0.0168(7) 0.3203(9) 0.146(5) Uani 1 1 d U
C39 C 0.5875(6) 0.0060(5) 0.3840(8) 0.157(5) Uani 1 1 d U
H39A H 0.5851 -0.0233 0.4045 0.188 Uiso 1 1 calc R
C40 C 0.5747(4) 0.0373(4) 0.4177(6) 0.129(4) Uani 1 1 d U
H40A H 0.5623 0.0297 0.4607 0.155 Uiso 1 1 calc R
N5 N 0.6869(10) 0.341(2) 0.5731(8) 0.148(10) Uiso 0.33 1 d P

loop_
_atom_site_aniso_label
_atom_site_aniso_U_11
_atom_site_aniso_U_22
_atom_site_aniso_U_33
_atom_site_aniso_U_23
_atom_site_aniso_U_13
_atom_site_aniso_U_12
N1 0.063(4) 0.077(5) 0.058(4) -0.001(4) 0.002(4) 0.030(4)
N2 0.085(6) 0.099(6) 0.053(4) -0.001(4) 0.002(4) 0.037(5)
N3 0.113(7) 0.085(6) 0.066(5) -0.008(5) -0.006(5) 0.036(6)
N4 0.116(6) 0.076(5) 0.049(4) -0.004(4) -0.022(5) 0.039(5)
F1 0.120(4) 0.241(8) 0.056(3) 0.012(4) 0.009(3) 0.064(5)
F2 0.082(4) 0.202(7) 0.164(5) 0.029(5) 0.003(4) 0.068(4)
F3 0.128(6) 0.155(6) 0.245(8) -0.060(6) -0.043(6) 0.054(5)
F4 0.169(7) 0.148(6) 0.370(12) -0.103(7) -0.018(7) 0.091(6)
C1 0.067(7) 0.072(7) 0.058(5) 0.006(5) -0.001(6) 0.041(5)
C2 0.064(6) 0.076(6) 0.035(4) -0.003(6) -0.005(5) 0.031(6)
C3 0.064(5) 0.080(7) 0.059(5) 0.006(5) 0.001(5) 0.027(5)
C4 0.061(5) 0.093(7) 0.059(4) 0.008(4) 0.010(4) 0.034(5)
C5 0.075(5) 0.080(6) 0.057(4) 0.001(5) 0.011(4) 0.028(5)
C6 0.102(8) 0.112(8) 0.044(5) -0.004(5) -0.010(5) 0.051(6)
C7 0.111(8) 0.094(7) 0.049(5) 0.008(5) 0.005(5) 0.050(7)
C8 0.102(7) 0.094(7) 0.062(5) 0.003(5) 0.014(5) 0.045(7)
C9 0.098(7) 0.095(8) 0.056(6) 0.008(5) 0.004(5) 0.059(6)
C10 0.093(7) 0.095(7) 0.057(5) 0.000(5) 0.002(5) 0.050(6)
C11 0.107(8) 0.093(7) 0.056(5) -0.003(5) 0.000(5) 0.055(7)
C12 0.100(8) 0.100(7) 0.063(5) 0.001(5) 0.004(5) 0.047(6)
C13 0.102(8) 0.090(7) 0.050(5) -0.006(6) -0.008(5) 0.046(7)
C14 0.124(7) 0.082(6) 0.049(6) 0.000(5) -0.018(5) 0.050(5)
C15 0.129(7) 0.074(6) 0.051(5) 0.013(5) -0.020(6) 0.042(5)
C16 0.115(9) 0.079(7) 0.052(5) -0.006(5) -0.010(5) 0.041(7)
C17 0.067(6) 0.084(7) 0.060(5) -0.008(5) 0.005(4) 0.028(5)
C18 0.087(7) 0.117(8) 0.062(5) 0.028(5) 0.021(5) 0.051(6)
C19 0.094(8) 0.156(10) 0.077(6) 0.032(7) 0.026(6) 0.063(7)
C20 0.088(8) 0.174(12) 0.040(5) 0.005(6) 0.003(5) 0.057(8)
C21 0.093(8) 0.176(12) 0.075(6) 0.007(7) 0.029(7) 0.068(8)
C22 0.101(8) 0.106(8) 0.063(5) -0.008(5) 0.016(5) 0.047(6)
C23 0.064(5) 0.094(8) 0.050(5) 0.015(5) -0.006(4) 0.020(5)
C24 0.063(6) 0.112(7) 0.086(6) 0.021(6) 0.000(6) 0.020(6)
C25 0.072(7) 0.128(10) 0.114(8) 0.034(7) 0.007(7) 0.029(7)
C26 0.050(7) 0.132(10) 0.129(9) 0.024(8) -0.006(6) 0.025(7)
C27 0.074(7) 0.127(9) 0.093(7) 0.018(6) -0.010(6) 0.039(6)
C28 0.072(7) 0.112(8) 0.083(6) 0.026(6) 0.016(6) 0.035(6)
C29 0.112(7) 0.097(7) 0.069(6) -0.009(5) -0.009(5) 0.050(6)
C30 0.116(8) 0.104(8) 0.090(6) -0.034(6) -0.031(6) 0.061(6)
C31 0.134(12) 0.131(11) 0.144(10) -0.063(8) -0.041(7) 0.059(7)
C32 0.094(10) 0.121(11) 0.197(12) -0.045(10) -0.036(9) 0.050(7)
C33 0.126(10) 0.117(10) 0.170(10) 0.012(9) -0.017(9) 0.038(6)
C34 0.128(9) 0.102(9) 0.101(7) 0.005(6) -0.004(6) 0.047(6)
C35 0.114(9) 0.080(7) 0.092(7) -0.015(6) -0.039(6) 0.044(7)
C36 0.118(9) 0.115(8) 0.091(6) -0.017(6) -0.023(6) 0.076(8)
C37 0.108(9) 0.150(11) 0.159(10) -0.029(8) -0.013(8) 0.078(10)
C38 0.141(12) 0.129(12) 0.200(12) -0.069(10) -0.061(11) 0.092(11)
C39 0.172(14) 0.093(9) 0.205(12) -0.036(10) -0.061(12) 0.066(9)
C40 0.135(11) 0.091(9) 0.152(10) 0.002(7) -0.019(7) 0.050(9)

loop_
_atom_type_symbol
_atom_type_description
_atom_type_scat_dispersion_real
_atom_type_scat_dispersion_imag
_atom_type_scat_source
C C 0.0033 0.0016 'International Tables Vol C Tables 4.2.6.8 and 6.1.1.4'
H H 0.0000 0.0000 'International Tables Vol C Tables 4.2.6.8 and 6.1.1.4'
N N 0.0061 0.0033 'International Tables Vol C Tables 4.2.6.8 and 6.1.1.4'
Cl Cl 0.1484 0.1585 'International Tables Vol C Tables 4.2.6.8 and 6.1.1.4'
F F 0.0171 0.0103 'International Tables Vol C Tables 4.2.6.8 and 6.1.1.4'

loop_
_geom_angle_atom_site_label_1
_geom_angle_atom_site_label_2
_geom_angle_atom_site_label_3
_geom_angle
_geom_angle_site_symmetry_1
_geom_angle_site_symmetry_3
C3 N1 C4 117.4(8) . .
C6 N2 C5 118.0(8) . .
C13 N3 C14 120.5(9) . .
C16 N4 C15 116.0(8) . .
C2 C1 C2 120.0(10) . 3_665
C2 C1 H1 120.0 . .
C2 C1 H1 120.0 3_665 .
C1 C2 C1 120.0(10) . 2_655
C1 C2 C3 117.3(11) . .
C1 C2 C3 121.8(11) 2_655 .
N1 C3 C2 123.8(9) . .
N1 C3 H3A 118.1 . .
C2 C3 H3A 118.1 . .
N1 C4 C17 110.0(7) . .
N1 C4 C5 108.8(7) . .
C17 C4 C5 111.5(6) . .
N1 C4 H4A 108.8 . .
C17 C4 H4A 108.8 . .
C5 C4 H4A 108.8 . .
N2 C5 C23 109.4(7) . .
N2 C5 C4 105.1(6) . .
C23 C5 C4 109.4(7) . .
N2 C5 H5A 110.9 . .
C23 C5 H5A 110.9 . .
C4 C5 H5A 110.9 . .
N2 C6 C7 122.2(9) . .
N2 C6 H6A 118.9 . .
C7 C6 H6A 118.9 . .
C12 C7 C8 121.7(9) . .
C12 C7 C6 121.7(9) . .
C8 C7 C6 116.5(9) . .
C7 C8 C9 118.4(9) . .
C7 C8 H8A 120.8 . .
C9 C8 H8A 120.8 . .
C10 C9 C8 117.6(9) . .
C10 C9 C16 125.1(8) . 3_665
C8 C9 C16 117.2(8) . 3_665
C11 C10 C9 124.8(9) . .
C11 C10 H10A 117.6 . .
C9 C10 H10A 117.6 . .
C10 C11 C12 117.4(9) . .
C10 C11 C13 124.3(9) . .
C12 C11 C13 118.3(9) . .
C7 C12 C11 120.0(9) . .
C7 C12 H12A 120.0 . .
C11 C12 H12A 120.0 . .
N3 C13 C11 124.0(10) . .
N3 C13 H13A 118.0 . .
C11 C13 H13A 118.0 . .
N3 C14 C29 110.9(9) . .
N3 C14 C15 106.6(7) . .
C29 C14 C15 112.6(8) . .
N3 C14 H14A 108.9 . .
C29 C14 H14A 108.9 . .
C15 C14 H14A 108.9 . .
N4 C15 C35 109.3(9) . .
N4 C15 C14 110.1(8) . .
C35 C15 C14 113.0(7) . .
N4 C15 H15A 108.1 . .
C35 C15 H15A 108.1 . .
C14 C15 H15A 108.1 . .
N4 C16 C9 121.8(8) . 2_655
N4 C16 H16 119.1 . .
C9 C16 H16 119.1 2_655 .
C22 C17 C18 118.1(8) . .
C22 C17 C4 121.3(9) . .
C18 C17 C4 120.3(8) . .
C17 C18 C19 119.7(9) . .
C17 C18 H18A 120.1 . .
C19 C18 H18A 120.1 . .
C20 C19 C18 119.0(10) . .
C20 C19 H19A 120.5 . .
C18 C19 H19A 120.5 . .
C19 C20 C21 123.7(10) . .
C19 C20 F1 120.3(12) . .
C21 C20 F1 115.9(11) . .
C20 C21 C22 117.6(11) . .
C20 C21 H21A 121.2 . .
C22 C21 H21A 121.2 . .
C21 C22 C17 121.8(10) . .
C21 C22 H22A 119.1 . .
C17 C22 H22A 119.1 . .
C28 C23 C24 116.9(10) . .
C28 C23 C5 121.0(9) . .
C24 C23 C5 122.0(9) . .
C23 C24 C25 121.7(11) . .
C23 C24 H24A 119.1 . .
C25 C24 H24A 119.1 . .
C26 C25 C24 118.3(12) . .
C26 C25 H25A 120.8 . .
C24 C25 H25A 120.8 . .
C25 C26 C27 123.9(13) . .
C25 C26 F2 120.9(12) . .
C27 C26 F2 115.2(13) . .
C26 C27 C28 116.8(12) . .
C26 C27 H27A 121.6 . .
C28 C27 H27A 121.6 . .
C23 C28 C27 122.4(10) . .
C23 C28 H28A 118.8 . .
C27 C28 H28A 118.8 . .
C30 C29 C34 119.5(11) . .
C30 C29 C14 120.5(10) . .
C34 C29 C14 120.0(10) . .
C29 C30 C31 120.9(12) . .
C29 C30 H30A 119.5 . .
C31 C30 H30A 119.5 . .
C32 C31 C30 117.8(15) . .
C32 C31 H31A 121.1 . .
C30 C31 H31A 121.1 . .
C31 C32 F3 121.1(17) . .
C31 C32 C33 124.5(16) . .
F3 C32 C33 114.3(16) . .
C32 C33 C34 115.3(14) . .
C32 C33 H33A 122.3 . .
C34 C33 H33A 122.3 . .
C29 C34 C33 121.9(12) . .
C29 C34 H34A 119.0 . .
C33 C34 H34A 119.0 . .
C36 C35 C40 121.4(12) . .
C36 C35 C15 122.1(10) . .
C40 C35 C15 116.2(10) . .
C35 C36 C37 121.6(12) . .
C35 C36 H36A 119.2 . .
C37 C36 H36A 119.2 . .
C38 C37 C36 116.9(14) . .
C38 C37 H37A 121.5 . .
C36 C37 H37A 121.5 . .
F4 C38 C37 121.2(17) . .
F4 C38 C39 116.6(18) . .
C37 C38 C39 122.1(16) . .
C40 C39 C38 120.8(16) . .
C40 C39 H39A 119.6 . .
C38 C39 H39A 119.6 . .
C39 C40 C35 116.8(13) . .
C39 C40 H40A 121.6 . .
C35 C40 H40A 121.6 . .
N5 N5 N5 60.00(2) 3_665 2_655

loop_
_geom_bond_atom_site_label_1
_geom_bond_atom_site_label_2
_geom_bond_distance
_geom_bond_site_symmetry_2
N1 C3 1.283(9) .
N1 C4 1.449(9) .
N2 C6 1.244(9) .
N2 C5 1.460(9) .
N3 C13 1.237(10) .
N3 C14 1.458(11) .
N4 C16 1.274(9) .
N4 C15 1.460(10) .
F1 C20 1.375(10) .
F2 C26 1.383(12) .
F3 C32 1.363(14) .
F4 C38 1.338(15) .
C1 C2 1.374(9) .
C1 C2 1.381(9) 3_665
C1 H1 0.9500 .
C2 C1 1.381(9) 2_655
C2 C3 1.481(10) .
C3 H3A 0.9500 .
C4 C17 1.520(10) .
C4 C5 1.555(10) .
C4 H4A 1.0000 .
C5 C23 1.510(11) .
C5 H5A 1.0000 .
C6 C7 1.514(11) .
C6 H6A 0.9500 .
C7 C12 1.373(10) .
C7 C8 1.400(11) .
C8 C9 1.413(10) .
C8 H8A 0.9500 .
C9 C10 1.382(10) .
C9 C16 1.471(11) 3_665
C10 C11 1.354(11) .
C10 H10A 0.9500 .
C11 C12 1.412(11) .
C11 C13 1.451(11) .
C12 H12A 0.9500 .
C13 H13A 0.9500 .
C14 C29 1.526(12) .
C14 C15 1.559(11) .
C14 H14A 1.0000 .
C15 C35 1.464(13) .
C15 H15A 1.0000 .
C16 C9 1.471(11) 2_655
C16 H16 0.9500 .
C17 C22 1.375(10) .
C17 C18 1.383(11) .
C18 C19 1.413(11) .
C18 H18A 0.9500 .
C19 C20 1.307(13) .
C19 H19A 0.9500 .
C20 C21 1.365(13) .
C21 C22 1.373(11) .
C21 H21A 0.9500 .
C22 H22A 0.9500 .
C23 C28 1.373(12) .
C23 C24 1.383(11) .
C24 C25 1.398(13) .
C24 H24A 0.9500 .
C25 C26 1.335(14) .
C25 H25A 0.9500 .
C26 C27 1.355(13) .
C27 C28 1.413(12) .
C27 H27A 0.9500 .
C28 H28A 0.9500 .
C29 C30 1.342(11) .
C29 C34 1.351(13) .
C30 C31 1.403(13) .
C30 H30A 0.9500 .
C31 C32 1.308(16) .
C31 H31A 0.9500 .
C32 C33 1.385(16) .
C33 C34 1.393(14) .
C33 H33A 0.9500 .
C34 H34A 0.9500 .
C35 C36 1.363(12) .
C35 C40 1.417(13) .
C36 C37 1.389(13) .
C36 H36A 0.9500 .
C37 C38 1.378(17) .
C37 H37A 0.9500 .
C38 C39 1.394(18) .
C39 C40 1.374(15) .
C39 H39A 0.9500 .
C40 H40A 0.9500 .
N5 N5 0.92(4) 3_665
N5 N5 0.92(4) 2_655
